data_4081337
loop_
_publ_author_name
'Gloaguen, Yann'
'B\'enac-Lestrille, Ga\"etan'
'Vendier, Laure'
'Helmstedt, Ulrike'
'Clot, Eric'
'Alcaraz, Gilles'
'Sabo-Etienne, Sylviane'

_publ_section_title
;
 Monosubstituted Borane Ruthenium Complexes
 RuH2(\h2:\h2-H2BR)(PR&#x2032;3)2: A General Approach to the Geminal
 Bis(\s-B--H) Coordination Mode
;
_journal_issue 17
_journal_name_full Organometallics
_journal_page_first 4868
_journal_paper_doi 10.1021/om400610k
_journal_volume 32
_journal_year 2013
_chemical_compound_source 'synthesis as described'
_chemical_formula_moiety 'C27 H57 B P2 Ru'
_chemical_formula_sum 'C27 H57 B P2 Ru'
_chemical_formula_weight 555.55
_chemical_name_systematic
;
 ?
;
_space_group_IT_number 11
_symmetry_cell_setting monoclinic
_symmetry_Int_Tables_number 11
_symmetry_space_group_name_Hall '-P 2yb'
_symmetry_space_group_name_H-M 'P 1 21/m 1'
_atom_sites_solution_hydrogens geom
_atom_sites_solution_primary direct
_atom_sites_solution_secondary difmap
_cell_angle_alpha 90
_cell_angle_beta 90.7989(13)
_cell_angle_gamma 90
_cell_formula_units_Z 2
_cell_length_a 8.9752(14)
_cell_length_b 16.3783(2)
_cell_length_c 10.1876(13)
_cell_measurement_reflns_used 8726
_cell_measurement_temperature 100(2)
_cell_measurement_theta_max 29.2422
_cell_measurement_theta_min 3.1854
_cell_measurement_wavelength 0.71073
_cell_volume 1497.4(3)
_computing_cell_refinement
;
        CrysAlisPro, Agilent Technologies,
        Version 1.171.35.19 (release 27-10-2011 CrysAlis171 .NET)
        (compiled Oct 27 2011,15:02:11)
;
_computing_data_collection
;
        CrysAlisPro, Agilent Technologies,
        Version 1.171.35.19 (release 27-10-2011 CrysAlis171 .NET)
        (compiled Oct 27 2011,15:02:11)
;
_computing_data_reduction
;
        CrysAlisPro, Agilent Technologies,
        Version 1.171.35.19 (release 27-10-2011 CrysAlis171 .NET)
        (compiled Oct 27 2011,15:02:11)
;
_computing_molecular_graphics 'Ortep-3 for Windows (Farrugia, 1997)'
_computing_publication_material 'WinGX publication routines (Farrugia, 1999)'
_computing_structure_refinement 'SHELXL-97 (Sheldrick, 2008)'
_computing_structure_solution 'SIR92 (Giacovazzo et al, 1993)'
_diffrn_ambient_temperature 100(2)
_diffrn_detector_area_resol_mean 16.1978
_diffrn_measured_fraction_theta_full 0.982
_diffrn_measured_fraction_theta_max 0.982
_diffrn_measurement_device_type 'Xcalibur, Eos, Gemini ultra'
_diffrn_measurement_method '\w scans'
_diffrn_orient_matrix_UB_11 0.0209528
_diffrn_orient_matrix_UB_12 -0.0040977
_diffrn_orient_matrix_UB_13 0.0670609
_diffrn_orient_matrix_UB_21 -0.0718863
_diffrn_orient_matrix_UB_22 -0.0153754
_diffrn_orient_matrix_UB_23 0.0141436
_diffrn_orient_matrix_UB_31 0.0253536
_diffrn_orient_matrix_UB_32 -0.0402772
_diffrn_orient_matrix_UB_33 -0.0122252
_diffrn_radiation_monochromator graphite
_diffrn_radiation_probe x-ray
_diffrn_radiation_type MoK\a
_diffrn_radiation_wavelength 0.71073
_diffrn_reflns_av_R_equivalents 0.0209
_diffrn_reflns_av_unetI/netI 0.0165
_diffrn_reflns_limit_h_max 11
_diffrn_reflns_limit_h_min -11
_diffrn_reflns_limit_k_max 20
_diffrn_reflns_limit_k_min -20
_diffrn_reflns_limit_l_max 12
_diffrn_reflns_limit_l_min -12
_diffrn_reflns_number 13346
_diffrn_reflns_theta_full 26.37
_diffrn_reflns_theta_max 26.37
_diffrn_reflns_theta_min 3.19
_exptl_absorpt_coefficient_mu 0.643
_exptl_absorpt_correction_T_max 0.9984
_exptl_absorpt_correction_T_min 0.9707
_exptl_absorpt_correction_type multi-scan
_exptl_absorpt_process_details
;
        CrysAlisPro, Agilent Technologies,
        Version 1.171.35.19 (release 27-10-2011 CrysAlis171 .NET)
        (compiled Oct 27 2011,15:02:11)
        Empirical absorption correction using spherical harmonics,
 implemented in SCALE3 ABSPACK scaling algorithm.
;
_exptl_crystal_colour colourless
_exptl_crystal_density_diffrn 1.232
_exptl_crystal_density_method 'not measured'
_exptl_crystal_description block
_exptl_crystal_F_000 596
_exptl_crystal_size_max 0.16
_exptl_crystal_size_mid 0.1
_exptl_crystal_size_min 0.04
_refine_diff_density_max 0.388
_refine_diff_density_min -0.234
_refine_diff_density_rms 0.044
_refine_ls_extinction_method none
_refine_ls_goodness_of_fit_ref 1.093
_refine_ls_hydrogen_treatment mixed
_refine_ls_matrix_type full
_refine_ls_number_parameters 178
_refine_ls_number_reflns 3122
_refine_ls_number_restraints 0
_refine_ls_restrained_S_all 1.093
_refine_ls_R_factor_all 0.0175
_refine_ls_R_factor_gt 0.0162
_refine_ls_shift/su_max 0.004
_refine_ls_shift/su_mean 0
_refine_ls_structure_factor_coef Fsqd
_refine_ls_weighting_details 'calc w=1/[\s^2^(Fo^2^)+(0.0195P)^2^+0.5836P] where P=(Fo^2^+2Fc^2^)/3'
_refine_ls_weighting_scheme calc
_refine_ls_wR_factor_gt 0.0432
_refine_ls_wR_factor_ref 0.0439
_reflns_number_gt 2978
_reflns_number_total 3122
_reflns_threshold_expression >2\s(I)
_cod_data_source_file om400610k_si_002.cif
_cod_data_source_block gbl280212(bis-sigma-MesIPr)
_cod_database_code 4081337

loop_
_symmetry_equiv_pos_as_xyz
'x, y, z'
'-x, y+1/2, -z'
'-x, -y, -z'
'x, -y-1/2, z'

loop_
_atom_site_label
_atom_site_type_symbol
_atom_site_fract_x
_atom_site_fract_y
_atom_site_fract_z
_atom_site_U_iso_or_equiv
_atom_site_adp_type
_atom_site_occupancy
_atom_site_symmetry_multiplicity
_atom_site_calc_flag
_atom_site_refinement_flags
C1 C 0.5893(2) 0.25 -0.03358(17) 0.0154(4) Uani 1 2 d S
C2 C 0.7461(2) 0.25 -0.01429(19) 0.0169(4) Uani 1 2 d S
C3 C 0.8398(2) 0.25 -0.1222(2) 0.0222(4) Uani 1 2 d S
H3B H 0.9446 0.25 -0.1078 0.027 Uiso 1 2 calc SR
C4 C 0.7845(3) 0.25 -0.2496(2) 0.0268(5) Uani 1 2 d S
C5 C 0.6312(3) 0.25 -0.2690(2) 0.0251(4) Uani 1 2 d S
H5 H 0.5921 0.25 -0.3562 0.03 Uiso 1 2 calc SR
C6 C 0.5333(2) 0.25 -0.16452(19) 0.0208(4) Uani 1 2 d S
C7 C 0.8169(2) 0.25 0.1210(2) 0.0217(4) Uani 1 2 d S
H7A H 0.9251 0.2558 0.1135 0.032 Uiso 0.5 1 calc PR
H7B H 0.794 0.1985 0.1654 0.032 Uiso 0.5 1 calc PR
H7C H 0.7775 0.2957 0.172 0.032 Uiso 0.5 1 calc PR
C8 C 0.8880(3) 0.25 -0.3653(2) 0.0450(7) Uani 1 2 d S
H8A H 0.9053 0.3063 -0.3939 0.067 Uiso 0.5 1 calc PR
H8B H 0.8427 0.2188 -0.4376 0.067 Uiso 0.5 1 calc PR
H8C H 0.9831 0.2249 -0.3395 0.067 Uiso 0.5 1 calc PR
C9 C 0.3680(3) 0.25 -0.1954(2) 0.0325(5) Uani 1 2 d S
H9A H 0.3522 0.2457 -0.2905 0.049 Uiso 0.5 1 calc PR
H9B H 0.3237 0.3009 -0.1637 0.049 Uiso 0.5 1 calc PR
H9C H 0.321 0.2034 -0.1519 0.049 Uiso 0.5 1 calc PR
C11 C 0.49400(14) 0.44141(8) 0.31915(13) 0.0168(3) Uani 1 1 d .
H11 H 0.466 0.4929 0.3654 0.02 Uiso 1 1 calc R
C12 C 0.59195(15) 0.46429(9) 0.20280(14) 0.0234(3) Uani 1 1 d .
H12A H 0.6901 0.4819 0.2353 0.035 Uiso 1 1 calc R
H12B H 0.545 0.5089 0.1532 0.035 Uiso 1 1 calc R
H12C H 0.6034 0.4167 0.1454 0.035 Uiso 1 1 calc R
C13 C 0.58645(15) 0.38915(9) 0.41486(13) 0.0205(3) Uani 1 1 d .
H13A H 0.6245 0.3411 0.3688 0.031 Uiso 1 1 calc R
H13B H 0.5237 0.3716 0.4876 0.031 Uiso 1 1 calc R
H13C H 0.6703 0.4214 0.4493 0.031 Uiso 1 1 calc R
C14 C 0.18547(14) 0.42421(8) 0.39380(13) 0.0171(3) Uani 1 1 d .
H14 H 0.1925 0.4851 0.3965 0.021 Uiso 1 1 calc R
C15 C 0.22381(16) 0.39304(9) 0.53155(13) 0.0224(3) Uani 1 1 d .
H15A H 0.1495 0.413 0.5935 0.034 Uiso 1 1 calc R
H15B H 0.3227 0.413 0.5581 0.034 Uiso 1 1 calc R
H15C H 0.2238 0.3332 0.5315 0.034 Uiso 1 1 calc R
C16 C 0.02286(15) 0.40272(9) 0.36066(15) 0.0251(3) Uani 1 1 d .
H16A H 0.0132 0.3434 0.3505 0.038 Uiso 1 1 calc R
H16B H -0.0071 0.4297 0.2786 0.038 Uiso 1 1 calc R
H16C H -0.0413 0.4213 0.4317 0.038 Uiso 1 1 calc R
C17 C 0.26189(15) 0.44839(8) 0.11851(13) 0.0179(3) Uani 1 1 d .
H17 H 0.3509 0.4473 0.0605 0.022 Uiso 1 1 calc R
C18 C 0.23099(17) 0.53901(8) 0.14331(15) 0.0266(3) Uani 1 1 d .
H18A H 0.2211 0.5676 0.0591 0.04 Uiso 1 1 calc R
H18B H 0.3137 0.5627 0.1943 0.04 Uiso 1 1 calc R
H18C H 0.1384 0.5447 0.1923 0.04 Uiso 1 1 calc R
C19 C 0.13562(16) 0.40972(9) 0.03669(14) 0.0228(3) Uani 1 1 d .
H19A H 0.0404 0.4189 0.0802 0.034 Uiso 1 1 calc R
H19B H 0.1533 0.3509 0.0284 0.034 Uiso 1 1 calc R
H19C H 0.1325 0.4346 -0.0508 0.034 Uiso 1 1 calc R
P1 P 0.31746(3) 0.388238(19) 0.26657(3) 0.01211(8) Uani 1 1 d .
Ru1 Ru 0.344389(15) 0.25 0.231606(13) 0.01023(5) Uani 1 2 d S
B1 B 0.4820(2) 0.25 0.0841(2) 0.0145(4) Uani 1 2 d S
H1 H 0.532(2) 0.25 0.200(2) 0.025(6) Uiso 1 2 d S
H4 H 0.176(2) 0.25 0.253(2) 0.029(6) Uiso 1 2 d S
H2 H 0.341(3) 0.25 0.066(2) 0.031(6) Uiso 1 2 d S
H3 H 0.357(3) 0.25 0.383(2) 0.038(7) Uiso 1 2 d S

loop_
_atom_site_aniso_label
_atom_site_aniso_U_11
_atom_site_aniso_U_22
_atom_site_aniso_U_33
_atom_site_aniso_U_23
_atom_site_aniso_U_13
_atom_site_aniso_U_12
C1 0.0183(9) 0.0109(8) 0.0169(9) 0 0.0014(7) 0
C2 0.0195(10) 0.0083(8) 0.0229(9) 0 0.0042(8) 0
C3 0.0215(10) 0.0139(9) 0.0314(11) 0 0.0106(9) 0
C4 0.0371(13) 0.0156(9) 0.0282(11) 0 0.0155(10) 0
C5 0.0411(13) 0.0188(9) 0.0156(9) 0 0.0040(9) 0
C6 0.0270(11) 0.0184(9) 0.0172(9) 0 0.0004(8) 0
C7 0.0134(9) 0.0253(10) 0.0264(10) 0 0.0009(8) 0
C8 0.0530(17) 0.0506(16) 0.0320(13) 0 0.0244(12) 0
C9 0.0317(12) 0.0497(14) 0.0160(10) 0 -0.0055(9) 0
C11 0.0137(6) 0.0147(6) 0.0219(6) -0.0046(5) 0.0005(5) -0.0032(5)
C12 0.0178(7) 0.0245(7) 0.0282(7) -0.0026(6) 0.0034(6) -0.0073(6)
C13 0.0145(7) 0.0242(7) 0.0228(7) -0.0060(5) -0.0041(5) -0.0009(5)
C14 0.0143(6) 0.0151(6) 0.0219(6) -0.0042(5) 0.0027(5) 0.0000(5)
C15 0.0208(7) 0.0259(7) 0.0207(7) -0.0048(5) 0.0044(6) -0.0008(6)
C16 0.0147(7) 0.0302(8) 0.0306(8) -0.0060(6) 0.0032(6) 0.0015(6)
C17 0.0192(7) 0.0134(6) 0.0212(6) 0.0038(5) -0.0011(5) 0.0009(5)
C18 0.0299(8) 0.0136(6) 0.0361(8) 0.0049(6) -0.0023(7) 0.0023(6)
C19 0.0226(7) 0.0211(7) 0.0244(7) 0.0034(6) -0.0074(6) 0.0034(6)
P1 0.01090(16) 0.00998(15) 0.01544(15) -0.00051(11) -0.00038(12) -0.00060(12)
Ru1 0.00985(8) 0.00875(7) 0.01205(8) 0 -0.00098(5) 0
B1 0.0155(10) 0.0111(9) 0.0168(10) 0 -0.0031(8) 0

loop_
_atom_type_symbol
_atom_type_description
_atom_type_scat_dispersion_real
_atom_type_scat_dispersion_imag
_atom_type_scat_source
C C 0.0033 0.0016 'International Tables Vol C Tables 4.2.6.8 and 6.1.1.4'
H H 0 0 'International Tables Vol C Tables 4.2.6.8 and 6.1.1.4'
P P 0.1023 0.0942 'International Tables Vol C Tables 4.2.6.8 and 6.1.1.4'
Ru Ru -1.2594 0.8363 'International Tables Vol C Tables 4.2.6.8 and 6.1.1.4'
B B 0.0013 0.0007 'International Tables Vol C Tables 4.2.6.8 and 6.1.1.4'

loop_
_geom_angle_atom_site_label_1
_geom_angle_atom_site_label_2
_geom_angle_atom_site_label_3
_geom_angle
_geom_angle_site_symmetry_1
_geom_angle_site_symmetry_3
C2 C1 C6 117.92(17) . .
C2 C1 B1 121.29(16) . .
C6 C1 B1 120.80(17) . .
C3 C2 C1 119.97(18) . .
C3 C2 C7 117.98(17) . .
C1 C2 C7 122.06(17) . .
C4 C3 C2 121.9(2) . .
C4 C3 H3B 119.1 . .
C2 C3 H3B 119.1 . .
C3 C4 C5 118.42(19) . .
C3 C4 C8 121.1(2) . .
C5 C4 C8 120.5(2) . .
C4 C5 C6 121.80(19) . .
C4 C5 H5 119.1 . .
C6 C5 H5 119.1 . .
C5 C6 C1 120.04(19) . .
C5 C6 C9 118.01(18) . .
C1 C6 C9 121.94(18) . .
C2 C7 H7A 109.5 . .
C2 C7 H7B 109.5 . .
H7A C7 H7B 109.5 . .
C2 C7 H7C 109.5 . .
H7A C7 H7C 109.5 . .
H7B C7 H7C 109.5 . .
C4 C8 H8A 109.5 . .
C4 C8 H8B 109.5 . .
H8A C8 H8B 109.5 . .
C4 C8 H8C 109.5 . .
H8A C8 H8C 109.5 . .
H8B C8 H8C 109.5 . .
C6 C9 H9A 109.5 . .
C6 C9 H9B 109.5 . .
H9A C9 H9B 109.5 . .
C6 C9 H9C 109.5 . .
H9A C9 H9C 109.5 . .
H9B C9 H9C 109.5 . .
C12 C11 C13 108.50(11) . .
C12 C11 P1 112.54(9) . .
C13 C11 P1 111.67(9) . .
C12 C11 H11 108 . .
C13 C11 H11 108 . .
P1 C11 H11 108 . .
C11 C12 H12A 109.5 . .
C11 C12 H12B 109.5 . .
H12A C12 H12B 109.5 . .
C11 C12 H12C 109.5 . .
H12A C12 H12C 109.5 . .
H12B C12 H12C 109.5 . .
C11 C13 H13A 109.5 . .
C11 C13 H13B 109.5 . .
H13A C13 H13B 109.5 . .
C11 C13 H13C 109.5 . .
H13A C13 H13C 109.5 . .
H13B C13 H13C 109.5 . .
C15 C14 C16 109.07(11) . .
C15 C14 P1 113.33(9) . .
C16 C14 P1 112.73(9) . .
C15 C14 H14 107.1 . .
C16 C14 H14 107.1 . .
P1 C14 H14 107.1 . .
C14 C15 H15A 109.5 . .
C14 C15 H15B 109.5 . .
H15A C15 H15B 109.5 . .
C14 C15 H15C 109.5 . .
H15A C15 H15C 109.5 . .
H15B C15 H15C 109.5 . .
C14 C16 H16A 109.5 . .
C14 C16 H16B 109.5 . .
H16A C16 H16B 109.5 . .
C14 C16 H16C 109.5 . .
H16A C16 H16C 109.5 . .
H16B C16 H16C 109.5 . .
C18 C17 C19 110.83(11) . .
C18 C17 P1 115.20(10) . .
C19 C17 P1 114.13(9) . .
C18 C17 H17 105.2 . .
C19 C17 H17 105.2 . .
P1 C17 H17 105.2 . .
C17 C18 H18A 109.5 . .
C17 C18 H18B 109.5 . .
H18A C18 H18B 109.5 . .
C17 C18 H18C 109.5 . .
H18A C18 H18C 109.5 . .
H18B C18 H18C 109.5 . .
C17 C19 H19A 109.5 . .
C17 C19 H19B 109.5 . .
H19A C19 H19B 109.5 . .
C17 C19 H19C 109.5 . .
H19A C19 H19C 109.5 . .
H19B C19 H19C 109.5 . .
C14 P1 C17 103.31(6) . .
C14 P1 C11 101.35(6) . .
C17 P1 C11 101.58(6) . .
C14 P1 Ru1 119.14(4) . .
C17 P1 Ru1 114.94(4) . .
C11 P1 Ru1 114.17(4) . .
B1 Ru1 P1 100.788(9) . .
B1 Ru1 P1 100.788(9) . 4_565
P1 Ru1 P1 158.335(18) . 4_565
B1 Ru1 H1 39.4(7) . .
P1 Ru1 H1 97.69(10) . .
P1 Ru1 H1 97.69(10) 4_565 .
B1 Ru1 H4 138.1(8) . .
P1 Ru1 H4 82.65(12) . .
P1 Ru1 H4 82.65(12) 4_565 .
H1 Ru1 H4 177.5(10) . .
B1 Ru1 H2 40.2(8) . .
P1 Ru1 H2 98.85(9) . .
P1 Ru1 H2 98.85(9) 4_565 .
H1 Ru1 H2 79.6(11) . .
H4 Ru1 H2 97.9(12) . .
B1 Ru1 H3 136.7(9) . .
P1 Ru1 H3 81.50(11) . .
P1 Ru1 H3 81.50(11) 4_565 .
H1 Ru1 H3 97.3(12) . .
H4 Ru1 H3 85.2(13) . .
H2 Ru1 H3 176.9(11) . .
C1 B1 Ru1 179.36(15) . .
C1 B1 H1 120.5(10) . .
Ru1 B1 H1 60.1(10) . .
C1 B1 H2 121.1(11) . .
Ru1 B1 H2 58.3(11) . .
H1 B1 H2 118.4(15) . .

loop_
_geom_bond_atom_site_label_1
_geom_bond_atom_site_label_2
_geom_bond_distance
_geom_bond_site_symmetry_2
C1 C2 1.418(3) .
C1 C6 1.419(3) .
C1 B1 1.548(3) .
C2 C3 1.393(3) .
C2 C7 1.510(3) .
C3 C4 1.383(3) .
C3 H3B 0.95 .
C4 C5 1.388(3) .
C4 C8 1.511(3) .
C5 C6 1.390(3) .
C5 H5 0.95 .
C6 C9 1.512(3) .
C7 H7A 0.98 .
C7 H7B 0.98 .
C7 H7C 0.98 .
C8 H8A 0.98 .
C8 H8B 0.98 .
C8 H8C 0.98 .
C9 H9A 0.98 .
C9 H9B 0.98 .
C9 H9C 0.98 .
C11 C12 1.5322(19) .
C11 C13 1.5327(18) .
C11 P1 1.8795(13) .
C11 H11 1 .
C12 H12A 0.98 .
C12 H12B 0.98 .
C12 H12C 0.98 .
C13 H13A 0.98 .
C13 H13B 0.98 .
C13 H13C 0.98 .
C14 C15 1.5280(19) .
C14 C16 1.5343(18) .
C14 P1 1.8637(13) .
C14 H14 1 .
C15 H15A 0.98 .
C15 H15B 0.98 .
C15 H15C 0.98 .
C16 H16A 0.98 .
C16 H16B 0.98 .
C16 H16C 0.98 .
C17 C18 1.5315(18) .
C17 C19 1.5343(18) .
C17 P1 1.8638(13) .
C17 H17 1 .
C18 H18A 0.98 .
C18 H18B 0.98 .
C18 H18C 0.98 .
C19 H19A 0.98 .
C19 H19B 0.98 .
C19 H19C 0.98 .
P1 Ru1 2.3052(3) .
Ru1 B1 1.959(2) .
Ru1 P1 2.3052(3) 4_565
Ru1 H1 1.72(2) .
Ru1 H4 1.53(2) .
Ru1 H2 1.68(2) .
Ru1 H3 1.54(3) .
B1 H1 1.26(2) .
B1 H2 1.28(2) .
